data_4028974
loop_
_publ_author_name
'Poms, David'
'Itzhak, Norbert'
'Kuno, Lev'
'Biali, Silvio E.'

_publ_section_title
;
 Calixradialenes: calixarene derivatives with exocyclic double bonds.
;
_journal_issue 2
_journal_name_full 'The Journal of organic chemistry'
_journal_page_first 538
_journal_page_last 545
_journal_paper_doi 10.1021/jo402223x
_journal_volume 79
_journal_year 2014
_chemical_formula_moiety 'C65 H80 O5'
_chemical_formula_sum 'C65 H80 O5'
_chemical_formula_weight 941.29
_chemical_name_systematic
; 
 ? 
;
_space_group_IT_number 14
_symmetry_cell_setting monoclinic
_symmetry_space_group_name_Hall '-P 2yn'
_symmetry_space_group_name_H-M 'P 1 21/n 1'
_atom_sites_solution_hydrogens geom
_atom_sites_solution_primary direct
_atom_sites_solution_secondary difmap
_audit_creation_method SHELXL-97
_cell_angle_alpha 90.00
_cell_angle_beta 99.260(1)
_cell_angle_gamma 90.00
_cell_formula_units_Z 4
_cell_length_a 18.230(1)
_cell_length_b 17.294(1)
_cell_length_c 18.513(1)
_cell_measurement_temperature 173(1)
_cell_volume 5760.5(6)
_computing_cell_refinement 'Bruker SMART'
_computing_data_collection 'Bruker SMART'
_computing_data_reduction 'Bruker SAINT'
_computing_molecular_graphics 'Bruker SHELXTL'
_computing_publication_material 'Bruker SHELXTL'
_computing_structure_refinement 'SHELXL-97 (Sheldrick, 1997)'
_computing_structure_solution 'SHELXS-97 (Sheldrick, 1990)'
_diffrn_ambient_temperature 173(1)
_diffrn_measured_fraction_theta_full 0.999
_diffrn_measured_fraction_theta_max 0.999
_diffrn_measurement_device_type 'CCD area detector'
_diffrn_measurement_method 'phi and omega scans'
_diffrn_radiation_monochromator graphite
_diffrn_radiation_source 'fine-focus sealed tube'
_diffrn_radiation_type MoK\a
_diffrn_radiation_wavelength 0.71073
_diffrn_reflns_av_R_equivalents 0.0460
_diffrn_reflns_av_sigmaI/netI 0.0363
_diffrn_reflns_limit_h_max 22
_diffrn_reflns_limit_h_min -22
_diffrn_reflns_limit_k_max 21
_diffrn_reflns_limit_k_min -21
_diffrn_reflns_limit_l_max 22
_diffrn_reflns_limit_l_min -22
_diffrn_reflns_number 59010
_diffrn_reflns_theta_full 26.00
_diffrn_reflns_theta_max 26.00
_diffrn_reflns_theta_min 2.91
_exptl_absorpt_coefficient_mu 0.067
_exptl_absorpt_correction_type none
_exptl_crystal_colour colorless
_exptl_crystal_density_diffrn 1.085
_exptl_crystal_density_method 'not measured'
_exptl_crystal_description shapeless
_exptl_crystal_F_000 2040
_exptl_crystal_size_max 0.26
_exptl_crystal_size_mid 0.26
_exptl_crystal_size_min 0.22
_refine_diff_density_max 0.503
_refine_diff_density_min -0.282
_refine_diff_density_rms 0.057
_refine_ls_extinction_method none
_refine_ls_goodness_of_fit_ref 1.330
_refine_ls_hydrogen_treatment mixed
_refine_ls_matrix_type full
_refine_ls_number_parameters 651
_refine_ls_number_reflns 11314
_refine_ls_number_restraints 0
_refine_ls_restrained_S_all 1.330
_refine_ls_R_factor_all 0.1024
_refine_ls_R_factor_gt 0.0961
_refine_ls_shift/su_max 0.019
_refine_ls_shift/su_mean 0.000
_refine_ls_structure_factor_coef Fsqd
_refine_ls_weighting_details 'calc w=1/[\s^2^(Fo^2^)+(0.0513P)^2^+6.9305P] where P=(Fo^2^+2Fc^2^)/3'
_refine_ls_weighting_scheme calc
_refine_ls_wR_factor_gt 0.1914
_refine_ls_wR_factor_ref 0.1945
_reflns_number_gt 10643
_reflns_number_total 11314
_reflns_threshold_expression >2sigma(I)
_cod_data_source_file jo402223x_si_001.cif
_cod_data_source_block davidp5m
_cod_depositor_comments
;
The following automatic conversions were performed:

'_symmetry_cell_setting' value 'Monoclinic' changed to 'monoclinic'
according to
/usr/data/users/saulius/automatic-downloads/current/ACS/lib/dictionaries/cif_core.dic
dictionary named 'cif_core.dic' version 2.4.2 from 2011-04-26.

Automatic conversion script
Id: cif_fix_values 2281 2013-09-26 08:29:07Z andrius 
;
_cod_original_cell_volume 5760.4(8)
_cod_original_sg_symbol_H-M P2(1)/n
_cod_database_code 4028974

loop_
_symmetry_equiv_pos_as_xyz
'x, y, z'
'-x+1/2, y+1/2, -z+1/2'
'-x, -y, -z'
'x-1/2, -y-1/2, z-1/2'

loop_
_atom_site_label
_atom_site_type_symbol
_atom_site_fract_x
_atom_site_fract_y
_atom_site_fract_z
_atom_site_U_iso_or_equiv
_atom_site_adp_type
_atom_site_occupancy
_atom_site_symmetry_multiplicity
_atom_site_calc_flag
_atom_site_refinement_flags
C1 C 0.49896(15) 0.59004(15) 0.27464(14) 0.0180(5) Uani 1 1 d .
C2 C 0.52514(14) 0.54304(15) 0.33496(14) 0.0176(5) Uani 1 1 d .
C3 C 0.49097(15) 0.47167(15) 0.34101(14) 0.0196(6) Uani 1 1 d .
H3 H 0.5088 0.4396 0.3817 0.024 Uiso 1 1 calc R
C4 C 0.43185(15) 0.44571(15) 0.28984(14) 0.0179(5) Uani 1 1 d .
C5 C 0.40779(15) 0.49345(15) 0.23062(14) 0.0176(5) Uani 1 1 d .
H5 H 0.3679 0.4766 0.1946 0.021 Uiso 1 1 calc R
C6 C 0.44011(14) 0.56558(15) 0.22199(14) 0.0173(5) Uani 1 1 d .
C7 C 0.40760(15) 0.61714(15) 0.16037(14) 0.0185(6) Uani 1 1 d .
C8 C 0.44739(14) 0.73947(15) 0.10222(14) 0.0172(5) Uani 1 1 d .
C9 C 0.45788(15) 0.66120(15) 0.11875(14) 0.0174(5) Uani 1 1 d .
C10 C 0.51549(15) 0.62240(15) 0.09284(14) 0.0190(6) Uani 1 1 d .
H10 H 0.5240 0.5696 0.1057 0.023 Uiso 1 1 calc R
C11 C 0.56121(15) 0.65785(16) 0.04871(14) 0.0191(6) Uani 1 1 d .
C12 C 0.54700(15) 0.73504(16) 0.03140(14) 0.0197(6) Uani 1 1 d .
H12 H 0.5762 0.7604 0.0005 0.024 Uiso 1 1 calc R
C13 C 0.49142(15) 0.77663(15) 0.05778(14) 0.0178(5) Uani 1 1 d .
C14 C 0.47837(15) 0.85947(15) 0.03723(15) 0.0195(6) Uani 1 1 d .
C15 C 0.54597(15) 0.93190(15) 0.14505(15) 0.0211(6) Uani 1 1 d .
C16 C 0.48036(15) 0.91842(15) 0.09641(14) 0.0189(6) Uani 1 1 d .
C17 C 0.41794(15) 0.96228(15) 0.10309(15) 0.0218(6) Uani 1 1 d .
H17 H 0.3732 0.9529 0.0702 0.026 Uiso 1 1 calc R
C18 C 0.41844(16) 1.01914(16) 0.15585(16) 0.0223(6) Uani 1 1 d .
C19 C 0.48585(17) 1.03276(16) 0.20177(15) 0.0239(6) Uani 1 1 d .
H19 H 0.4882 1.0727 0.2373 0.029 Uiso 1 1 calc R
C20 C 0.54942(16) 0.99032(15) 0.19745(15) 0.0211(6) Uani 1 1 d .
C21 C 0.62129(16) 1.01124(16) 0.24415(15) 0.0240(6) Uani 1 1 d .
C22 C 0.63506(15) 0.92135(15) 0.35328(15) 0.0206(6) Uani 1 1 d .
C23 C 0.66342(15) 0.95293(15) 0.29414(15) 0.0211(6) Uani 1 1 d .
C24 C 0.73482(16) 0.93237(16) 0.28465(15) 0.0232(6) Uani 1 1 d .
H24 H 0.7543 0.9532 0.2442 0.028 Uiso 1 1 calc R
C25 C 0.77907(15) 0.88251(16) 0.33193(16) 0.0230(6) Uani 1 1 d .
C26 C 0.75060(15) 0.85670(16) 0.39284(16) 0.0219(6) Uani 1 1 d .
H26 H 0.7810 0.8254 0.4277 0.026 Uiso 1 1 calc R
C27 C 0.67932(15) 0.87503(15) 0.40456(15) 0.0199(6) Uani 1 1 d .
C28 C 0.65031(14) 0.84748(16) 0.47154(15) 0.0198(6) Uani 1 1 d .
C29 C 0.62072(14) 0.70638(16) 0.44165(14) 0.0180(5) Uani 1 1 d .
C30 C 0.59916(14) 0.77929(15) 0.46388(14) 0.0174(5) Uani 1 1 d .
C31 C 0.52650(15) 0.79009(16) 0.47638(15) 0.0221(6) Uani 1 1 d .
H31 H 0.5128 0.8389 0.4936 0.026 Uiso 1 1 calc R
C32 C 0.47338(15) 0.73179(17) 0.46456(14) 0.0217(6) Uani 1 1 d .
C33 C 0.49535(15) 0.66184(16) 0.43838(14) 0.0209(6) Uani 1 1 d .
H33 H 0.4595 0.6219 0.4278 0.025 Uiso 1 1 calc R
C34 C 0.56812(15) 0.64753(15) 0.42688(14) 0.0184(6) Uani 1 1 d .
C35 C 0.58382(15) 0.57076(16) 0.39525(14) 0.0206(6) Uani 1 1 d .
C36 C 0.60085(18) 0.6739(2) 0.25932(17) 0.0359(8) Uani 1 1 d .
H36A H 0.6330 0.6428 0.2957 0.054 Uiso 1 1 calc R
H36B H 0.6148 0.7285 0.2655 0.054 Uiso 1 1 calc R
H36C H 0.6066 0.6569 0.2100 0.054 Uiso 1 1 calc R
C37 C 0.39524(16) 0.36721(16) 0.30033(15) 0.0225(6) Uani 1 1 d .
C38 C 0.4502(2) 0.30170(19) 0.2926(2) 0.0473(10) Uani 1 1 d .
H38A H 0.4613 0.3011 0.2426 0.071 Uiso 1 1 calc R
H38B H 0.4281 0.2521 0.3032 0.071 Uiso 1 1 calc R
H38C H 0.4962 0.3100 0.3272 0.071 Uiso 1 1 calc R
C39 C 0.3752(2) 0.3628(2) 0.37757(17) 0.0366(8) Uani 1 1 d .
H39A H 0.3477 0.3150 0.3826 0.055 Uiso 1 1 calc R
H39B H 0.3444 0.4074 0.3857 0.055 Uiso 1 1 calc R
H39C H 0.4209 0.3633 0.4137 0.055 Uiso 1 1 calc R
C40 C 0.3241(2) 0.3541(2) 0.24555(18) 0.0397(8) Uani 1 1 d .
H40A H 0.3360 0.3531 0.1958 0.060 Uiso 1 1 calc R
H40B H 0.2890 0.3961 0.2497 0.060 Uiso 1 1 calc R
H40C H 0.3018 0.3046 0.2560 0.060 Uiso 1 1 calc R
C41 C 0.33466(17) 0.62231(18) 0.14128(17) 0.0310(7) Uani 1 1 d .
H41A H 0.3028 0.5932 0.1668 0.037 Uiso 1 1 calc R
H41B H 0.3141 0.6552 0.1021 0.037 Uiso 1 1 calc R
C42 C 0.3991(2) 0.79759(19) 0.20119(17) 0.0369(8) Uani 1 1 d .
H42A H 0.4051 0.7488 0.2284 0.055 Uiso 1 1 calc R
H42B H 0.3550 0.8247 0.2121 0.055 Uiso 1 1 calc R
H42C H 0.4432 0.8300 0.2157 0.055 Uiso 1 1 calc R
C43 C 0.62539(16) 0.61336(17) 0.02290(16) 0.0236(6) Uani 1 1 d .
C44 C 0.68568(18) 0.5975(2) 0.08875(19) 0.0376(8) Uani 1 1 d .
H44A H 0.6648 0.5667 0.1249 0.056 Uiso 1 1 calc R
H44B H 0.7043 0.6467 0.1108 0.056 Uiso 1 1 calc R
H44C H 0.7266 0.5690 0.0727 0.056 Uiso 1 1 calc R
C45 C 0.59731(19) 0.5366(2) -0.0124(2) 0.0408(9) Uani 1 1 d .
H45A H 0.5762 0.5052 0.0232 0.061 Uiso 1 1 calc R
H45B H 0.6388 0.5087 -0.0282 0.061 Uiso 1 1 calc R
H45C H 0.5590 0.5468 -0.0549 0.061 Uiso 1 1 calc R
C46 C 0.6597(2) 0.6589(2) -0.0341(2) 0.0393(8) Uani 1 1 d .
H46A H 0.6985 0.6277 -0.0510 0.059 Uiso 1 1 calc R
H46B H 0.6815 0.7069 -0.0121 0.059 Uiso 1 1 calc R
H46C H 0.6210 0.6713 -0.0757 0.059 Uiso 1 1 calc R
C47 C 0.46650(17) 0.88103(17) -0.03235(16) 0.0282(7) Uani 1 1 d .
H47A H 0.4662 0.8435 -0.0699 0.034 Uiso 1 1 calc R
H47B H 0.4583 0.9340 -0.0447 0.034 Uiso 1 1 calc R
C48 C 0.65298(19) 0.9175(2) 0.0904(2) 0.0422(9) Uani 1 1 d .
H48A H 0.6228 0.9220 0.0418 0.063 Uiso 1 1 calc R
H48B H 0.6947 0.8824 0.0881 0.063 Uiso 1 1 calc R
H48C H 0.6721 0.9686 0.1068 0.063 Uiso 1 1 calc R
C49 C 0.34964(17) 1.06715(18) 0.16417(18) 0.0311(7) Uani 1 1 d .
C50 C 0.27941(19) 1.0354(2) 0.1182(3) 0.0585(12) Uani 1 1 d .
H50A H 0.2839 1.0386 0.0662 0.088 Uiso 1 1 calc R
H50B H 0.2365 1.0658 0.1274 0.088 Uiso 1 1 calc R
H50C H 0.2726 0.9813 0.1314 0.088 Uiso 1 1 calc R
C51 C 0.3615(2) 1.1501(2) 0.1392(2) 0.0455(9) Uani 1 1 d .
H51A H 0.4065 1.1715 0.1685 0.068 Uiso 1 1 calc R
H51B H 0.3186 1.1819 0.1459 0.068 Uiso 1 1 calc R
H51C H 0.3670 1.1499 0.0874 0.068 Uiso 1 1 calc R
C52 C 0.3384(2) 1.0689(3) 0.2443(2) 0.0643(13) Uani 1 1 d .
H52A H 0.3332 1.0160 0.2616 0.096 Uiso 1 1 calc R
H52B H 0.2933 1.0984 0.2485 0.096 Uiso 1 1 calc R
H52C H 0.3814 1.0936 0.2740 0.096 Uiso 1 1 calc R
C53 C 0.6488(2) 1.08150(19) 0.2397(2) 0.0446(10) Uani 1 1 d .
H53A H 0.6229 1.1183 0.2070 0.054 Uiso 1 1 calc R
H53B H 0.6945 1.0952 0.2692 0.054 Uiso 1 1 calc R
C54 C 0.5514(2) 1.0053(2) 0.3986(2) 0.0522(10) Uani 1 1 d .
H54A H 0.5775 1.0021 0.4492 0.078 Uiso 1 1 calc R
H54B H 0.4982 1.0132 0.3988 0.078 Uiso 1 1 calc R
H54C H 0.5712 1.0487 0.3737 0.078 Uiso 1 1 calc R
C55 C 0.85422(17) 0.85523(18) 0.31377(18) 0.0292(7) Uani 1 1 d .
C56 C 0.8396(2) 0.8092(3) 0.2420(3) 0.0594(12) Uani 1 1 d .
H56A H 0.8867 0.7889 0.2308 0.089 Uiso 1 1 calc R
H56B H 0.8169 0.8431 0.2022 0.089 Uiso 1 1 calc R
H56C H 0.8059 0.7661 0.2473 0.089 Uiso 1 1 calc R
C57 C 0.9033(2) 0.9240(2) 0.3037(2) 0.0490(10) Uani 1 1 d .
H57A H 0.9129 0.9538 0.3493 0.073 Uiso 1 1 calc R
H57B H 0.8781 0.9569 0.2642 0.073 Uiso 1 1 calc R
H57C H 0.9504 0.9057 0.2910 0.073 Uiso 1 1 calc R
C58 C 0.8956(2) 0.8034(3) 0.3730(3) 0.0683(15) Uani 1 1 d .
H58A H 0.9421 0.7859 0.3582 0.103 Uiso 1 1 calc R
H58B H 0.8647 0.7585 0.3799 0.103 Uiso 1 1 calc R
H58C H 0.9067 0.8324 0.4189 0.103 Uiso 1 1 calc R
C59 C 0.66627(17) 0.88527(18) 0.53399(17) 0.0299(7) Uani 1 1 d .
H59A H 0.6451 0.8693 0.5752 0.036 Uiso 1 1 calc R
H59B H 0.6989 0.9284 0.5377 0.036 Uiso 1 1 calc R
C60 C 0.74739(16) 0.68788(18) 0.49241(16) 0.0270(6) Uani 1 1 d .
H60A H 0.7465 0.7344 0.5225 0.041 Uiso 1 1 calc R
H60B H 0.7965 0.6824 0.4780 0.041 Uiso 1 1 calc R
H60C H 0.7369 0.6424 0.5206 0.041 Uiso 1 1 calc R
C61 C 0.39198(16) 0.74592(19) 0.47283(18) 0.0306(7) Uani 1 1 d .
C62 C 0.3829(2) 0.8157(3) 0.5189(3) 0.0765(17) Uani 1 1 d .
H62A H 0.3961 0.8623 0.4937 0.115 Uiso 1 1 calc R
H62B H 0.4157 0.8109 0.5661 0.115 Uiso 1 1 calc R
H62C H 0.3312 0.8193 0.5268 0.115 Uiso 1 1 calc R
C63 C 0.3615(2) 0.6769(3) 0.5113(3) 0.0597(12) Uani 1 1 d .
H63A H 0.3897 0.6714 0.5608 0.090 Uiso 1 1 calc R
H63B H 0.3664 0.6296 0.4834 0.090 Uiso 1 1 calc R
H63C H 0.3090 0.6858 0.5143 0.090 Uiso 1 1 calc R
C64 C 0.3469(2) 0.7542(3) 0.3967(2) 0.0621(12) Uani 1 1 d .
H64A H 0.2942 0.7600 0.4005 0.093 Uiso 1 1 calc R
H64B H 0.3537 0.7080 0.3678 0.093 Uiso 1 1 calc R
H64C H 0.3638 0.7999 0.3727 0.093 Uiso 1 1 calc R
C65 C 0.64246(18) 0.52741(18) 0.41906(19) 0.0353(8) Uani 1 1 d .
H65A H 0.6476 0.4781 0.3978 0.042 Uiso 1 1 calc R
H65B H 0.6794 0.5456 0.4574 0.042 Uiso 1 1 calc R
O1 O 0.52461(11) 0.66435(11) 0.26916(11) 0.0249(4) Uani 1 1 d .
O2 O 0.39062(11) 0.78194(11) 0.12410(11) 0.0248(4) Uani 1 1 d .
O3 O 0.60846(11) 0.88795(12) 0.14067(11) 0.0276(5) Uani 1 1 d .
O4 O 0.56198(11) 0.93563(12) 0.36146(11) 0.0289(5) Uani 1 1 d .
O5 O 0.69221(10) 0.69444(11) 0.42834(10) 0.0204(4) Uani 1 1 d .

loop_
_atom_site_aniso_label
_atom_site_aniso_U_11
_atom_site_aniso_U_22
_atom_site_aniso_U_33
_atom_site_aniso_U_23
_atom_site_aniso_U_13
_atom_site_aniso_U_12
C1 0.0218(14) 0.0164(13) 0.0175(13) -0.0017(10) 0.0082(11) -0.0004(11)
C2 0.0193(13) 0.0183(13) 0.0162(13) -0.0024(10) 0.0058(10) 0.0038(10)
C3 0.0262(14) 0.0170(13) 0.0153(13) 0.0032(10) 0.0026(11) 0.0032(11)
C4 0.0203(13) 0.0167(13) 0.0184(13) -0.0008(10) 0.0080(11) -0.0003(10)
C5 0.0176(13) 0.0205(13) 0.0155(13) -0.0020(10) 0.0049(10) -0.0017(11)
C6 0.0164(13) 0.0212(13) 0.0157(13) -0.0011(10) 0.0070(10) 0.0010(11)
C7 0.0219(14) 0.0178(13) 0.0158(13) 0.0003(10) 0.0029(11) -0.0040(11)
C8 0.0169(13) 0.0216(13) 0.0121(12) 0.0008(10) -0.0009(10) 0.0015(10)
C9 0.0192(13) 0.0196(13) 0.0120(12) 0.0001(10) -0.0020(10) -0.0015(11)
C10 0.0207(14) 0.0147(13) 0.0199(13) -0.0002(10) -0.0015(11) -0.0023(11)
C11 0.0208(14) 0.0201(13) 0.0152(13) -0.0024(10) -0.0008(11) -0.0035(11)
C12 0.0212(14) 0.0230(14) 0.0147(13) 0.0016(11) 0.0024(11) -0.0063(11)
C13 0.0216(14) 0.0179(13) 0.0116(12) 0.0010(10) -0.0046(10) -0.0050(11)
C14 0.0186(13) 0.0186(13) 0.0206(14) 0.0020(11) 0.0011(11) -0.0029(11)
C15 0.0223(14) 0.0168(13) 0.0231(14) 0.0045(11) 0.0001(11) 0.0007(11)
C16 0.0240(14) 0.0128(12) 0.0188(13) 0.0062(10) 0.0003(11) -0.0033(11)
C17 0.0202(14) 0.0184(13) 0.0250(15) 0.0060(11) -0.0015(11) -0.0029(11)
C18 0.0228(14) 0.0182(13) 0.0259(15) 0.0049(11) 0.0038(11) -0.0003(11)
C19 0.0355(16) 0.0149(13) 0.0212(14) 0.0005(11) 0.0038(12) 0.0006(12)
C20 0.0262(15) 0.0165(13) 0.0187(14) 0.0036(11) -0.0022(11) -0.0021(11)
C21 0.0290(16) 0.0191(14) 0.0220(14) 0.0000(11) -0.0017(12) -0.0039(12)
C22 0.0181(13) 0.0172(13) 0.0249(14) -0.0060(11) -0.0010(11) -0.0052(11)
C23 0.0228(14) 0.0160(13) 0.0217(14) -0.0028(11) -0.0048(11) -0.0049(11)
C24 0.0252(15) 0.0207(14) 0.0233(15) 0.0042(11) 0.0024(12) -0.0091(12)
C25 0.0180(14) 0.0224(14) 0.0278(15) 0.0013(12) 0.0011(11) -0.0046(11)
C26 0.0185(14) 0.0194(13) 0.0261(15) 0.0073(11) -0.0014(11) -0.0038(11)
C27 0.0207(14) 0.0167(13) 0.0205(14) -0.0023(11) -0.0021(11) -0.0078(11)
C28 0.0161(13) 0.0215(14) 0.0206(14) 0.0004(11) -0.0007(11) 0.0015(11)
C29 0.0170(13) 0.0260(14) 0.0108(12) 0.0035(10) 0.0017(10) -0.0001(11)
C30 0.0185(13) 0.0212(13) 0.0113(12) 0.0023(10) -0.0016(10) -0.0015(11)
C31 0.0219(14) 0.0217(14) 0.0221(14) -0.0033(11) 0.0018(11) 0.0010(11)
C32 0.0210(14) 0.0277(15) 0.0163(13) -0.0037(11) 0.0028(11) -0.0026(12)
C33 0.0193(14) 0.0250(14) 0.0173(13) -0.0001(11) -0.0010(11) -0.0068(11)
C34 0.0214(14) 0.0220(14) 0.0107(12) 0.0038(10) -0.0006(10) -0.0001(11)
C35 0.0252(14) 0.0187(13) 0.0168(13) 0.0015(11) 0.0003(11) -0.0030(11)
C36 0.0352(18) 0.047(2) 0.0248(16) 0.0047(14) 0.0019(13) -0.0226(15)
C37 0.0277(15) 0.0202(14) 0.0210(14) 0.0023(11) 0.0081(12) -0.0052(12)
C38 0.047(2) 0.0224(17) 0.077(3) -0.0042(17) 0.023(2) -0.0056(15)
C39 0.044(2) 0.0404(19) 0.0276(17) 0.0047(14) 0.0135(15) -0.0152(16)
C40 0.044(2) 0.0405(19) 0.0327(18) 0.0075(15) 0.0003(15) -0.0219(16)
C41 0.0264(16) 0.0327(17) 0.0341(17) 0.0174(14) 0.0063(13) -0.0053(13)
C42 0.055(2) 0.0321(17) 0.0284(17) 0.0010(14) 0.0206(16) 0.0111(16)
C43 0.0213(14) 0.0256(15) 0.0257(15) -0.0018(12) 0.0089(12) 0.0002(12)
C44 0.0271(17) 0.047(2) 0.0380(19) 0.0050(16) 0.0046(14) 0.0077(15)
C45 0.0352(18) 0.0357(19) 0.055(2) -0.0180(17) 0.0181(16) -0.0043(15)
C46 0.0382(19) 0.043(2) 0.042(2) 0.0066(16) 0.0236(16) 0.0066(16)
C47 0.0416(18) 0.0167(14) 0.0247(15) 0.0042(12) 0.0005(13) -0.0028(13)
C48 0.0276(17) 0.061(2) 0.039(2) -0.0033(17) 0.0102(15) 0.0030(16)
C49 0.0273(16) 0.0303(16) 0.0361(18) -0.0008(14) 0.0063(13) 0.0029(13)
C50 0.0240(18) 0.052(2) 0.098(3) -0.019(2) 0.005(2) 0.0076(17)
C51 0.043(2) 0.0309(18) 0.063(3) -0.0026(17) 0.0093(18) 0.0124(16)
C52 0.052(3) 0.091(3) 0.057(3) 0.005(2) 0.030(2) 0.023(2)
C53 0.043(2) 0.0270(17) 0.053(2) 0.0138(16) -0.0247(17) -0.0094(15)
C54 0.061(3) 0.050(2) 0.047(2) -0.0047(18) 0.0133(19) 0.022(2)
C55 0.0243(15) 0.0267(16) 0.0382(18) 0.0071(13) 0.0102(13) 0.0022(12)
C56 0.044(2) 0.055(3) 0.080(3) -0.028(2) 0.013(2) 0.0038(19)
C57 0.036(2) 0.042(2) 0.076(3) -0.0003(19) 0.0308(19) -0.0039(16)
C58 0.033(2) 0.099(4) 0.080(3) 0.051(3) 0.028(2) 0.034(2)
C59 0.0310(17) 0.0302(16) 0.0268(16) -0.0033(13) -0.0003(13) -0.0103(13)
C60 0.0173(14) 0.0329(16) 0.0299(16) 0.0083(13) 0.0009(12) 0.0023(12)
C61 0.0177(14) 0.0358(17) 0.0398(18) -0.0061(14) 0.0085(13) -0.0019(13)
C62 0.026(2) 0.086(3) 0.123(4) -0.058(3) 0.030(2) -0.010(2)
C63 0.038(2) 0.069(3) 0.079(3) 0.003(2) 0.029(2) -0.005(2)
C64 0.0267(19) 0.099(4) 0.058(3) 0.007(2) -0.0004(18) 0.010(2)
C65 0.0330(17) 0.0258(16) 0.0425(19) -0.0053(14) -0.0078(15) 0.0027(14)
O1 0.0317(11) 0.0183(10) 0.0242(10) 0.0022(8) 0.0031(9) -0.0082(8)
O2 0.0264(11) 0.0220(10) 0.0271(11) 0.0043(8) 0.0073(9) 0.0047(8)
O3 0.0247(11) 0.0259(11) 0.0298(11) -0.0021(9) -0.0030(9) 0.0063(9)
O4 0.0225(11) 0.0309(11) 0.0324(12) 0.0007(9) 0.0014(9) 0.0056(9)
O5 0.0166(9) 0.0261(10) 0.0181(9) 0.0024(8) 0.0018(7) -0.0008(8)

loop_
_atom_type_symbol
_atom_type_description
_atom_type_scat_dispersion_real
_atom_type_scat_dispersion_imag
_atom_type_scat_source
C C 0.0033 0.0016 'International Tables Vol C Tables 4.2.6.8 and 6.1.1.4'
H H 0.0000 0.0000 'International Tables Vol C Tables 4.2.6.8 and 6.1.1.4'
O O 0.0106 0.0060 'International Tables Vol C Tables 4.2.6.8 and 6.1.1.4'

loop_
_geom_angle_atom_site_label_1
_geom_angle_atom_site_label_2
_geom_angle_atom_site_label_3
_geom_angle
O1 C1 C6 117.6(2)
O1 C1 C2 121.6(2)
C6 C1 C2 120.4(2)
C3 C2 C1 118.5(2)
C3 C2 C35 119.9(2)
C1 C2 C35 121.3(2)
C4 C3 C2 122.6(2)
C4 C3 H3 118.7
C2 C3 H3 118.7
C5 C4 C3 117.3(2)
C5 C4 C37 122.5(2)
C3 C4 C37 120.2(2)
C4 C5 C6 122.4(2)
C4 C5 H5 118.8
C6 C5 H5 118.8
C1 C6 C5 118.8(2)
C1 C6 C7 121.3(2)
C5 C6 C7 119.8(2)
C41 C7 C6 120.2(2)
C41 C7 C9 120.0(2)
C6 C7 C9 119.8(2)
O2 C8 C9 122.3(2)
O2 C8 C13 117.2(2)
C9 C8 C13 120.3(2)
C8 C9 C10 118.4(2)
C8 C9 C7 122.2(2)
C10 C9 C7 119.3(2)
C9 C10 C11 122.8(2)
C9 C10 H10 118.6
C11 C10 H10 118.6
C12 C11 C10 116.7(2)
C12 C11 C43 122.2(2)
C10 C11 C43 121.1(2)
C11 C12 C13 122.3(2)
C11 C12 H12 118.8
C13 C12 H12 118.8
C12 C13 C8 119.3(2)
C12 C13 C14 120.1(2)
C8 C13 C14 120.6(2)
C47 C14 C13 120.8(3)
C47 C14 C16 120.2(2)
C13 C14 C16 119.0(2)
O3 C15 C20 119.6(2)
O3 C15 C16 119.9(2)
C20 C15 C16 120.5(3)
C17 C16 C15 118.7(3)
C17 C16 C14 121.0(2)
C15 C16 C14 120.3(2)
C18 C17 C16 122.5(3)
C18 C17 H17 118.7
C16 C17 H17 118.7
C17 C18 C19 117.0(3)
C17 C18 C49 122.9(3)
C19 C18 C49 120.1(3)
C20 C19 C18 122.5(3)
C20 C19 H19 118.7
C18 C19 H19 118.7
C19 C20 C15 118.7(3)
C19 C20 C21 120.2(3)
C15 C20 C21 121.0(3)
C53 C21 C20 119.5(3)
C53 C21 C23 119.7(3)
C20 C21 C23 120.7(2)
O4 C22 C23 120.0(2)
O4 C22 C27 119.2(2)
C23 C22 C27 120.8(3)
C24 C23 C22 118.2(3)
C24 C23 C21 119.6(3)
C22 C23 C21 122.1(3)
C23 C24 C25 122.7(3)
C23 C24 H24 118.6
C25 C24 H24 118.6
C26 C25 C24 117.1(3)
C26 C25 C55 122.8(3)
C24 C25 C55 120.0(3)
C27 C26 C25 122.4(3)
C27 C26 H26 118.8
C25 C26 H26 118.8
C26 C27 C22 118.6(3)
C26 C27 C28 121.3(2)
C22 C27 C28 120.1(2)
C59 C28 C30 121.3(3)
C59 C28 C27 120.6(3)
C30 C28 C27 118.0(2)
O5 C29 C34 119.7(2)
O5 C29 C30 120.3(2)
C34 C29 C30 119.8(2)
C31 C30 C29 119.2(2)
C31 C30 C28 118.2(2)
C29 C30 C28 122.5(2)
C32 C31 C30 122.2(3)
C32 C31 H31 118.9
C30 C31 H31 118.9
C33 C32 C31 117.0(3)
C33 C32 C61 120.8(2)
C31 C32 C61 121.9(3)
C32 C33 C34 122.8(3)
C32 C33 H33 118.6
C34 C33 H33 118.6
C29 C34 C33 118.7(2)
C29 C34 C35 123.7(2)
C33 C34 C35 117.5(2)
C65 C35 C2 120.7(3)
C65 C35 C34 124.6(3)
C2 C35 C34 114.7(2)
O1 C36 H36A 109.5
O1 C36 H36B 109.5
H36A C36 H36B 109.5
O1 C36 H36C 109.5
H36A C36 H36C 109.5
H36B C36 H36C 109.5
C40 C37 C38 109.0(3)
C40 C37 C39 107.9(3)
C38 C37 C39 107.9(3)
C40 C37 C4 112.7(2)
C38 C37 C4 109.7(2)
C39 C37 C4 109.5(2)
C37 C38 H38A 109.5
C37 C38 H38B 109.5
H38A C38 H38B 109.5
C37 C38 H38C 109.5
H38A C38 H38C 109.5
H38B C38 H38C 109.5
C37 C39 H39A 109.5
C37 C39 H39B 109.5
H39A C39 H39B 109.5
C37 C39 H39C 109.5
H39A C39 H39C 109.5
H39B C39 H39C 109.5
C37 C40 H40A 109.5
C37 C40 H40B 109.5
H40A C40 H40B 109.5
C37 C40 H40C 109.5
H40A C40 H40C 109.5
H40B C40 H40C 109.5
C7 C41 H41A 120.0
C7 C41 H41B 120.0
H41A C41 H41B 120.0
O2 C42 H42A 109.5
O2 C42 H42B 109.5
H42A C42 H42B 109.5
O2 C42 H42C 109.5
H42A C42 H42C 109.5
H42B C42 H42C 109.5
C46 C43 C44 108.7(3)
C46 C43 C45 107.3(3)
C44 C43 C45 109.5(3)
C46 C43 C11 111.9(2)
C44 C43 C11 109.1(2)
C45 C43 C11 110.3(2)
C43 C44 H44A 109.5
C43 C44 H44B 109.5
H44A C44 H44B 109.5
C43 C44 H44C 109.5
H44A C44 H44C 109.5
H44B C44 H44C 109.5
C43 C45 H45A 109.5
C43 C45 H45B 109.5
H45A C45 H45B 109.5
C43 C45 H45C 109.5
H45A C45 H45C 109.5
H45B C45 H45C 109.5
C43 C46 H46A 109.5
C43 C46 H46B 109.5
H46A C46 H46B 109.5
C43 C46 H46C 109.5
H46A C46 H46C 109.5
H46B C46 H46C 109.5
C14 C47 H47A 120.0
C14 C47 H47B 120.0
H47A C47 H47B 120.0
O3 C48 H48A 109.5
O3 C48 H48B 109.5
H48A C48 H48B 109.5
O3 C48 H48C 109.5
H48A C48 H48C 109.5
H48B C48 H48C 109.5
C50 C49 C52 108.5(3)
C50 C49 C51 108.4(3)
C52 C49 C51 108.7(3)
C50 C49 C18 112.1(3)
C52 C49 C18 110.4(3)
C51 C49 C18 108.6(3)
C49 C50 H50A 109.5
C49 C50 H50B 109.5
H50A C50 H50B 109.5
C49 C50 H50C 109.5
H50A C50 H50C 109.5
H50B C50 H50C 109.5
C49 C51 H51A 109.5
C49 C51 H51B 109.5
H51A C51 H51B 109.5
C49 C51 H51C 109.5
H51A C51 H51C 109.5
H51B C51 H51C 109.5
C49 C52 H52A 109.5
C49 C52 H52B 109.5
H52A C52 H52B 109.5
C49 C52 H52C 109.5
H52A C52 H52C 109.5
H52B C52 H52C 109.5
C21 C53 H53A 120.0
C21 C53 H53B 120.0
H53A C53 H53B 120.0
O4 C54 H54A 109.5
O4 C54 H54B 109.5
H54A C54 H54B 109.5
O4 C54 H54C 109.5
H54A C54 H54C 109.5
H54B C54 H54C 109.5
C57 C55 C58 108.5(3)
C57 C55 C56 108.9(3)
C58 C55 C56 108.4(3)
C57 C55 C25 110.5(3)
C58 C55 C25 112.3(3)
C56 C55 C25 108.2(3)
C55 C56 H56A 109.5
C55 C56 H56B 109.5
H56A C56 H56B 109.5
C55 C56 H56C 109.5
H56A C56 H56C 109.5
H56B C56 H56C 109.5
C55 C57 H57A 109.5
C55 C57 H57B 109.5
H57A C57 H57B 109.5
C55 C57 H57C 109.5
H57A C57 H57C 109.5
H57B C57 H57C 109.5
C55 C58 H58A 109.5
C55 C58 H58B 109.5
H58A C58 H58B 109.5
C55 C58 H58C 109.5
H58A C58 H58C 109.5
H58B C58 H58C 109.5
C28 C59 H59A 120.0
C28 C59 H59B 120.0
H59A C59 H59B 120.0
O5 C60 H60A 109.5
O5 C60 H60B 109.5
H60A C60 H60B 109.5
O5 C60 H60C 109.5
H60A C60 H60C 109.5
H60B C60 H60C 109.5
C62 C61 C64 111.0(4)
C62 C61 C32 112.4(3)
C64 C61 C32 108.0(3)
C62 C61 C63 106.2(3)
C64 C61 C63 108.7(3)
C32 C61 C63 110.5(3)
C61 C62 H62A 109.5
C61 C62 H62B 109.5
H62A C62 H62B 109.5
C61 C62 H62C 109.5
H62A C62 H62C 109.5
H62B C62 H62C 109.5
C61 C63 H63A 109.5
C61 C63 H63B 109.5
H63A C63 H63B 109.5
C61 C63 H63C 109.5
H63A C63 H63C 109.5
H63B C63 H63C 109.5
C61 C64 H64A 109.5
C61 C64 H64B 109.5
H64A C64 H64B 109.5
C61 C64 H64C 109.5
H64A C64 H64C 109.5
H64B C64 H64C 109.5
C35 C65 H65A 120.0
C35 C65 H65B 120.0
H65A C65 H65B 120.0
C1 O1 C36 117.6(2)
C8 O2 C42 115.2(2)
C15 O3 C48 113.7(2)
C22 O4 C54 114.4(3)
C29 O5 C60 115.0(2)

loop_
_geom_bond_atom_site_label_1
_geom_bond_atom_site_label_2
_geom_bond_distance
C1 O1 1.377(3)
C1 C6 1.394(4)
C1 C2 1.401(4)
C2 C3 1.395(4)
C2 C35 1.495(4)
C3 C4 1.390(4)
C3 H3 0.9500
C4 C5 1.386(4)
C4 C37 1.539(4)
C5 C6 1.400(4)
C5 H5 0.9500
C6 C7 1.493(4)
C7 C41 1.323(4)
C7 C9 1.497(4)
C8 O2 1.382(3)
C8 C9 1.394(4)
C8 C13 1.395(4)
C9 C10 1.395(4)
C10 C11 1.399(4)
C10 H10 0.9500
C11 C12 1.387(4)
C11 C43 1.539(4)
C12 C13 1.393(4)
C12 H12 0.9500
C13 C14 1.492(4)
C14 C47 1.325(4)
C14 C16 1.493(4)
C15 O3 1.383(3)
C15 C20 1.395(4)
C15 C16 1.396(4)
C16 C17 1.389(4)
C17 C18 1.385(4)
C17 H17 0.9500
C18 C19 1.397(4)
C18 C49 1.532(4)
C19 C20 1.385(4)
C19 H19 0.9500
C20 C21 1.493(4)
C21 C53 1.322(4)
C21 C23 1.495(4)
C22 O4 1.387(3)
C22 C23 1.395(4)
C22 C27 1.395(4)
C23 C24 1.387(4)
C24 C25 1.390(4)
C24 H24 0.9500
C25 C26 1.389(4)
C25 C55 1.536(4)
C26 C27 1.388(4)
C26 H26 0.9500
C27 C28 1.502(4)
C28 C59 1.319(4)
C28 C30 1.496(4)
C29 O5 1.380(3)
C29 C34 1.395(4)
C29 C30 1.402(4)
C30 C31 1.393(4)
C31 C32 1.391(4)
C31 H31 0.9500
C32 C33 1.386(4)
C32 C61 1.536(4)
C33 C34 1.399(4)
C33 H33 0.9500
C34 C35 1.497(4)
C35 C65 1.322(4)
C36 O1 1.440(4)
C36 H36A 0.9800
C36 H36B 0.9800
C36 H36C 0.9800
C37 C40 1.529(4)
C37 C38 1.534(4)
C37 C39 1.533(4)
C38 H38A 0.9800
C38 H38B 0.9800
C38 H38C 0.9800
C39 H39A 0.9800
C39 H39B 0.9800
C39 H39C 0.9800
C40 H40A 0.9800
C40 H40B 0.9800
C40 H40C 0.9800
C41 H41A 0.9500
C41 H41B 0.9500
C42 O2 1.436(4)
C42 H42A 0.9800
C42 H42B 0.9800
C42 H42C 0.9800
C43 C46 1.528(4)
C43 C44 1.529(4)
C43 C45 1.531(4)
C44 H44A 0.9800
C44 H44B 0.9800
C44 H44C 0.9800
C45 H45A 0.9800
C45 H45B 0.9800
C45 H45C 0.9800
C46 H46A 0.9800
C46 H46B 0.9800
C46 H46C 0.9800
C47 H47A 0.9500
C47 H47B 0.9500
C48 O3 1.424(4)
C48 H48A 0.9800
C48 H48B 0.9800
C48 H48C 0.9800
C49 C50 1.521(5)
C49 C52 1.530(5)
C49 C51 1.533(5)
C50 H50A 0.9800
C50 H50B 0.9800
C50 H50C 0.9800
C51 H51A 0.9800
C51 H51B 0.9800
C51 H51C 0.9800
C52 H52A 0.9800
C52 H52B 0.9800
C52 H52C 0.9800
C53 H53A 0.9500
C53 H53B 0.9500
C54 O4 1.415(4)
C54 H54A 0.9800
C54 H54B 0.9800
C54 H54C 0.9800
C55 C57 1.517(5)
C55 C58 1.519(5)
C55 C56 1.535(5)
C56 H56A 0.9800
C56 H56B 0.9800
C56 H56C 0.9800
C57 H57A 0.9800
C57 H57B 0.9800
C57 H57C 0.9800
C58 H58A 0.9800
C58 H58B 0.9800
C58 H58C 0.9800
C59 H59A 0.9500
C59 H59B 0.9500
C60 O5 1.431(3)
C60 H60A 0.9800
C60 H60B 0.9800
C60 H60C 0.9800
C61 C62 1.501(5)
C61 C64 1.520(5)
C61 C63 1.539(5)
C62 H62A 0.9800
C62 H62B 0.9800
C62 H62C 0.9800
C63 H63A 0.9800
C63 H63B 0.9800
C63 H63C 0.9800
C64 H64A 0.9800
C64 H64B 0.9800
C64 H64C 0.9800
C65 H65A 0.9500
C65 H65B 0.9500
